data_7007991
loop_
_publ_author_name
'Bedford, Robin B.'
'Coles, Simon J.'
'Hursthouse, Michael B.'
'Scordia, V\'eronique J M'

_publ_section_title
;
 Polystyrene-supported dicyclohexylphenylphosphine adducts of amine-
 and phosphite-based palladacycles in the Suzuki coupling of aryl
 chlorides.
;
_journal_issue 5
_journal_name_full 'Dalton transactions (Cambridge, England : 2003)'
_journal_page_first 991
_journal_page_last 995
_journal_paper_doi 10.1039/b415286g
_journal_year 2005
_chemical_formula_sum 'C29 H39 F3 N O2 P Pd'
_chemical_formula_weight 627.98
_chemical_name_systematic
;
?
;
_space_group_IT_number 14
_symmetry_cell_setting monoclinic
_symmetry_space_group_name_Hall '-P 2yn'
_symmetry_space_group_name_H-M 'P 1 21/n 1'
_atom_sites_solution_hydrogens geom
_atom_sites_solution_primary direct
_atom_sites_solution_secondary difmap
_audit_creation_method SHELXL-97
_cell_angle_alpha 90.00
_cell_angle_beta 108.377(12)
_cell_angle_gamma 90.00
_cell_formula_units_Z 4
_cell_length_a 13.4166(19)
_cell_length_b 11.8901(6)
_cell_length_c 18.106(2)
_cell_measurement_reflns_used 26758
_cell_measurement_temperature 120(2)
_cell_measurement_theta_max 27.48
_cell_measurement_theta_min 2.91
_cell_volume 2741.1(5)
_computing_cell_refinement 'DENZO & COLLECT'
_computing_data_collection 'DENZO (Otwinowski & Minor, 1997) & COLLECT (Hooft, 1998)'
_computing_data_reduction 'DENZO & COLLECT'
_computing_structure_refinement 'SHELXL-97 (Sheldrick, 1997)'
_computing_structure_solution 'SHELXS-97 (Sheldrick, 1997)'
_diffrn_ambient_temperature 120(2)
_diffrn_detector_area_resol_mean 9.091
_diffrn_measured_fraction_theta_full 0.997
_diffrn_measured_fraction_theta_max 0.997
_diffrn_measurement_device_type 'Bruker-Nonius KappaCCD'
_diffrn_measurement_method '\F & \w scans'
_diffrn_radiation_monochromator graphite
_diffrn_radiation_source 'Bruker-Nonius FR591 rotating anode'
_diffrn_radiation_type MoK\a
_diffrn_radiation_wavelength 0.71073
_diffrn_reflns_av_R_equivalents 0.0482
_diffrn_reflns_av_sigmaI/netI 0.0306
_diffrn_reflns_limit_h_max 17
_diffrn_reflns_limit_h_min -17
_diffrn_reflns_limit_k_max 15
_diffrn_reflns_limit_k_min -15
_diffrn_reflns_limit_l_max 23
_diffrn_reflns_limit_l_min -21
_diffrn_reflns_number 34543
_diffrn_reflns_theta_full 27.50
_diffrn_reflns_theta_max 27.50
_diffrn_reflns_theta_min 2.95
_diffrn_standards_decay_% 0
_exptl_absorpt_coefficient_mu 0.783
_exptl_absorpt_correction_T_max 0.7990
_exptl_absorpt_correction_T_min 0.6726
_exptl_absorpt_correction_type multi-scan
_exptl_absorpt_process_details 'SADABS V2.10 (Sheldrick, G.M., (2003)'
_exptl_crystal_colour colourless
_exptl_crystal_density_diffrn 1.522
_exptl_crystal_density_method 'not measured'
_exptl_crystal_description block/prism
_exptl_crystal_F_000 1296
_exptl_crystal_size_max 0.55
_exptl_crystal_size_mid 0.35
_exptl_crystal_size_min 0.30
_refine_diff_density_max 0.940
_refine_diff_density_min -1.281
_refine_diff_density_rms 0.089
_refine_ls_extinction_coef 0.0022(3)
_refine_ls_extinction_expression Fc^*^=kFc[1+0.001xFc^2^\l^3^/sin(2\q)]^-1/4^
_refine_ls_extinction_method SHELXL
_refine_ls_goodness_of_fit_ref 1.033
_refine_ls_hydrogen_treatment constr
_refine_ls_matrix_type full
_refine_ls_number_parameters 335
_refine_ls_number_reflns 6280
_refine_ls_number_restraints 0
_refine_ls_restrained_S_all 1.033
_refine_ls_R_factor_all 0.0395
_refine_ls_R_factor_gt 0.0328
_refine_ls_shift/su_max 0.013
_refine_ls_shift/su_mean 0.001
_refine_ls_structure_factor_coef Fsqd
_refine_ls_weighting_details 'calc w=1/[\s^2^(Fo^2^)+(0.0357P)^2^+4.6990P] where P=(Fo^2^+2Fc^2^)/3'
_refine_ls_weighting_scheme calc
_refine_ls_wR_factor_gt 0.0775
_refine_ls_wR_factor_ref 0.0818
_reflns_number_gt 5500
_reflns_number_total 6280
_reflns_threshold_expression >2sigma(I)
_cod_data_source_file b415286g.txt
_cod_data_source_block 04src0222
_cod_depositor_comments
;
The following automatic conversions were performed:
'_symmetry_cell_setting' value 'Monoclinic' changed to 'monoclinic'
according to '/home/saulius/struct/CIF-dictionaries/cif_core.dic'
dictionary named 'cif_core.dic' version 2.4.1 from 2010-06-29.

Automatic conversion script
Id: cif_fix_enum 1527 2010-12-29 10:47:43Z saulius 
;
_cod_original_cell_volume 2741.0(5)
_cod_original_sg_symbol_H-M P2(1)/n
_cod_database_code 7007991

loop_
_symmetry_equiv_pos_as_xyz
'x, y, z'
'-x+1/2, y+1/2, -z+1/2'
'-x, -y, -z'
'x-1/2, -y-1/2, z-1/2'

loop_
_atom_site_label
_atom_site_type_symbol
_atom_site_fract_x
_atom_site_fract_y
_atom_site_fract_z
_atom_site_U_iso_or_equiv
_atom_site_adp_type
_atom_site_occupancy
_atom_site_symmetry_multiplicity
_atom_site_calc_flag
_atom_site_refinement_flags
_atom_site_disorder_assembly
_atom_site_disorder_group
C1 C 0.87319(19) 0.5015(2) 0.06658(14) 0.0193(5) Uani 1 1 d . . .
C2 C 0.78619(18) 0.4470(2) 0.01891(14) 0.0194(5) Uani 1 1 d . . .
H2 H 0.7592 0.3839 0.0385 0.023 Uiso 1 1 calc R . .
C3 C 0.7368(2) 0.4817(2) -0.05689(15) 0.0241(5) Uani 1 1 d . . .
H3 H 0.6766 0.4424 -0.0882 0.029 Uiso 1 1 calc R . .
C4 C 0.7739(2) 0.5718(3) -0.08686(15) 0.0293(6) Uani 1 1 d . . .
H4 H 0.7383 0.5976 -0.1381 0.035 Uiso 1 1 calc R . .
C5 C 0.8630(2) 0.6245(3) -0.04221(16) 0.0280(6) Uani 1 1 d . . .
H5 H 0.8908 0.6857 -0.0632 0.034 Uiso 1 1 calc R . .
C6 C 0.9131(2) 0.5894(2) 0.03335(15) 0.0236(5) Uani 1 1 d . . .
C7 C 1.0148(2) 0.6401(2) 0.07946(15) 0.0246(5) Uani 1 1 d . . .
H7A H 1.0732 0.6013 0.0675 0.030 Uiso 1 1 calc R . .
H7B H 1.0163 0.7205 0.0655 0.030 Uiso 1 1 calc R . .
C8 C 1.1373(2) 0.6464(3) 0.20903(17) 0.0306(6) Uani 1 1 d . . .
H8A H 1.1807 0.5890 0.1952 0.046 Uiso 1 1 calc R . .
H8B H 1.1448 0.6404 0.2645 0.046 Uiso 1 1 calc R . .
H8C H 1.1601 0.7212 0.1982 0.046 Uiso 1 1 calc R . .
C9 C 0.9631(2) 0.7159(2) 0.18427(17) 0.0302(6) Uani 1 1 d . . .
H9A H 0.8893 0.7048 0.1534 0.045 Uiso 1 1 calc R . .
H9B H 0.9860 0.7907 0.1736 0.045 Uiso 1 1 calc R . .
H9C H 0.9706 0.7098 0.2397 0.045 Uiso 1 1 calc R . .
C10 C 1.14778(18) 0.4150(2) 0.30682(13) 0.0168(5) Uani 1 1 d . . .
C11 C 1.20120(19) 0.3973(2) 0.39426(14) 0.0214(5) Uani 1 1 d . . .
C12 C 0.72586(17) 0.32598(19) 0.15839(12) 0.0134(4) Uani 1 1 d . . .
C13 C 0.67352(18) 0.4279(2) 0.14999(13) 0.0173(5) Uani 1 1 d . . .
H13 H 0.7125 0.4958 0.1625 0.021 Uiso 1 1 calc R . .
C14 C 0.56545(19) 0.4316(2) 0.12370(14) 0.0207(5) Uani 1 1 d . . .
H14 H 0.5302 0.5020 0.1180 0.025 Uiso 1 1 calc R . .
C15 C 0.50859(19) 0.3339(2) 0.10578(14) 0.0204(5) Uani 1 1 d . . .
H15 H 0.4340 0.3365 0.0886 0.025 Uiso 1 1 calc R . .
C16 C 0.55944(19) 0.2323(2) 0.11267(14) 0.0205(5) Uani 1 1 d . . .
H16 H 0.5201 0.1648 0.0989 0.025 Uiso 1 1 calc R . .
C17 C 0.66774(18) 0.2283(2) 0.13955(13) 0.0170(5) Uani 1 1 d . . .
H17 H 0.7026 0.1578 0.1451 0.020 Uiso 1 1 calc R . .
C18 C 0.91215(17) 0.18930(19) 0.18198(12) 0.0134(4) Uani 1 1 d . . .
H18 H 0.8664 0.1316 0.1953 0.016 Uiso 1 1 calc R . .
C19 C 0.9020(2) 0.1752(2) 0.09633(14) 0.0213(5) Uani 1 1 d . . .
H19A H 0.8277 0.1855 0.0643 0.026 Uiso 1 1 calc R . .
H19B H 0.9443 0.2335 0.0810 0.026 Uiso 1 1 calc R . .
C20 C 0.9391(2) 0.0595(2) 0.08114(15) 0.0256(6) Uani 1 1 d . . .
H20A H 0.8916 0.0018 0.0908 0.031 Uiso 1 1 calc R . .
H20B H 0.9360 0.0541 0.0259 0.031 Uiso 1 1 calc R . .
C21 C 1.0502(2) 0.0365(2) 0.13255(15) 0.0241(5) Uani 1 1 d . . .
H21A H 1.0700 -0.0414 0.1236 0.029 Uiso 1 1 calc R . .
H21B H 1.0990 0.0885 0.1187 0.029 Uiso 1 1 calc R . .
C22 C 1.0600(2) 0.0512(2) 0.21726(14) 0.0215(5) Uani 1 1 d . . .
H22A H 1.1340 0.0396 0.2495 0.026 Uiso 1 1 calc R . .
H22B H 1.0166 -0.0061 0.2325 0.026 Uiso 1 1 calc R . .
C23 C 1.02476(18) 0.1675(2) 0.23261(14) 0.0188(5) Uani 1 1 d . . .
H23A H 1.0717 0.2246 0.2214 0.023 Uiso 1 1 calc R . .
H23B H 1.0297 0.1741 0.2882 0.023 Uiso 1 1 calc R . .
C24 C 0.88111(17) 0.32432(19) 0.30526(12) 0.0132(4) Uani 1 1 d . . .
H24 H 0.9579 0.3168 0.3335 0.016 Uiso 1 1 calc R . .
C25 C 0.82833(19) 0.2244(2) 0.32907(13) 0.0166(5) Uani 1 1 d . . .
H25A H 0.8546 0.1541 0.3124 0.020 Uiso 1 1 calc R . .
H25B H 0.7516 0.2284 0.3027 0.020 Uiso 1 1 calc R . .
C26 C 0.8501(2) 0.2222(2) 0.41636(13) 0.0196(5) Uani 1 1 d . . .
H26A H 0.8107 0.1593 0.4300 0.024 Uiso 1 1 calc R . .
H26B H 0.9259 0.2088 0.4424 0.024 Uiso 1 1 calc R . .
C27 C 0.8186(2) 0.3310(2) 0.44558(14) 0.0199(5) Uani 1 1 d . . .
H27A H 0.8392 0.3289 0.5031 0.024 Uiso 1 1 calc R . .
H27B H 0.7413 0.3394 0.4251 0.024 Uiso 1 1 calc R . .
C28 C 0.8700(2) 0.4309(2) 0.42054(14) 0.0197(5) Uani 1 1 d . . .
H28A H 0.9469 0.4270 0.4459 0.024 Uiso 1 1 calc R . .
H28B H 0.8443 0.5011 0.4376 0.024 Uiso 1 1 calc R . .
C29 C 0.84609(19) 0.4332(2) 0.33302(13) 0.0165(5) Uani 1 1 d . . .
H29A H 0.8830 0.4974 0.3184 0.020 Uiso 1 1 calc R . .
H29B H 0.7697 0.4436 0.3076 0.020 Uiso 1 1 calc R . .
N1 N 1.02813(16) 0.62971(17) 0.16336(12) 0.0174(4) Uani 1 1 d . . .
O1 O 1.05882(13) 0.45945(14) 0.29345(9) 0.0176(3) Uani 1 1 d . . .
O2 O 1.19491(14) 0.38634(16) 0.26335(10) 0.0235(4) Uani 1 1 d . . .
F1 F 1.13926(13) 0.3452(2) 0.42776(10) 0.0483(6) Uani 1 1 d . . .
F2 F 1.22799(15) 0.49428(17) 0.43063(10) 0.0417(5) Uani 1 1 d . . .
F3 F 1.28776(12) 0.33674(14) 0.40987(9) 0.0281(3) Uani 1 1 d . . .
Pd1 Pd 0.957235(13) 0.474948(15) 0.177496(10) 0.01337(7) Uani 1 1 d . . .
P1 P 0.86700(4) 0.32737(5) 0.20130(3) 0.01157(12) Uani 1 1 d . . .

loop_
_atom_site_aniso_label
_atom_site_aniso_U_11
_atom_site_aniso_U_22
_atom_site_aniso_U_33
_atom_site_aniso_U_23
_atom_site_aniso_U_13
_atom_site_aniso_U_12
C1 0.0169(11) 0.0239(13) 0.0175(11) 0.0066(9) 0.0061(9) 0.0029(9)
C2 0.0162(11) 0.0260(13) 0.0166(11) 0.0041(10) 0.0059(9) 0.0031(9)
C3 0.0182(12) 0.0377(16) 0.0161(12) 0.0026(10) 0.0053(10) 0.0040(10)
C4 0.0245(13) 0.0430(17) 0.0188(12) 0.0113(12) 0.0046(10) 0.0064(12)
C5 0.0285(14) 0.0314(15) 0.0241(13) 0.0079(11) 0.0084(11) 0.0019(11)
C6 0.0218(12) 0.0260(14) 0.0241(13) 0.0032(10) 0.0089(10) 0.0004(10)
C7 0.0264(13) 0.0249(14) 0.0245(13) 0.0040(10) 0.0108(11) -0.0014(10)
C8 0.0254(14) 0.0324(16) 0.0302(14) 0.0043(12) 0.0033(11) -0.0083(11)
C9 0.0372(16) 0.0206(14) 0.0376(16) -0.0042(11) 0.0185(13) -0.0017(11)
C10 0.0167(11) 0.0172(12) 0.0147(11) -0.0002(9) 0.0026(9) -0.0059(9)
C11 0.0158(11) 0.0321(14) 0.0167(11) 0.0002(10) 0.0056(9) -0.0001(10)
C12 0.0141(10) 0.0159(11) 0.0103(10) 0.0004(8) 0.0040(8) 0.0010(8)
C13 0.0167(11) 0.0156(11) 0.0184(11) -0.0018(9) 0.0039(9) -0.0011(9)
C14 0.0175(11) 0.0208(12) 0.0228(12) -0.0017(10) 0.0048(9) 0.0055(9)
C15 0.0143(11) 0.0267(13) 0.0184(12) -0.0012(10) 0.0025(9) 0.0013(9)
C16 0.0177(11) 0.0211(13) 0.0203(12) -0.0032(9) 0.0024(9) -0.0044(9)
C17 0.0156(11) 0.0155(12) 0.0177(11) -0.0005(9) 0.0022(9) 0.0002(9)
C18 0.0135(10) 0.0156(11) 0.0111(10) 0.0001(8) 0.0038(8) 0.0007(8)
C19 0.0235(12) 0.0268(13) 0.0137(11) -0.0002(9) 0.0059(9) 0.0093(10)
C20 0.0268(13) 0.0299(14) 0.0195(12) -0.0060(11) 0.0062(10) 0.0090(11)
C21 0.0239(13) 0.0246(14) 0.0255(13) -0.0019(10) 0.0100(11) 0.0079(10)
C22 0.0194(12) 0.0227(13) 0.0200(12) 0.0010(10) 0.0030(9) 0.0083(9)
C23 0.0167(11) 0.0194(12) 0.0169(11) -0.0015(9) 0.0006(9) 0.0040(9)
C24 0.0151(10) 0.0128(11) 0.0112(10) 0.0001(8) 0.0034(8) -0.0010(8)
C25 0.0224(12) 0.0145(11) 0.0140(11) -0.0012(8) 0.0071(9) -0.0036(9)
C26 0.0297(13) 0.0162(12) 0.0147(11) 0.0010(9) 0.0094(10) -0.0003(10)
C27 0.0257(12) 0.0202(12) 0.0145(11) -0.0009(9) 0.0077(9) 0.0011(10)
C28 0.0272(13) 0.0159(12) 0.0167(11) -0.0041(9) 0.0078(10) -0.0002(10)
C29 0.0222(12) 0.0129(11) 0.0149(11) 0.0000(9) 0.0064(9) 0.0005(9)
N1 0.0204(10) 0.0132(10) 0.0212(10) 0.0008(8) 0.0101(8) -0.0027(8)
O1 0.0126(8) 0.0227(9) 0.0159(8) 0.0004(6) 0.0023(6) -0.0023(6)
O2 0.0239(9) 0.0306(10) 0.0180(9) 0.0019(7) 0.0095(7) 0.0022(8)
F1 0.0222(8) 0.0984(17) 0.0232(9) 0.0259(10) 0.0056(7) -0.0058(9)
F2 0.0398(10) 0.0493(11) 0.0261(9) -0.0201(8) -0.0036(8) 0.0092(8)
F3 0.0221(8) 0.0393(9) 0.0196(7) 0.0038(6) 0.0021(6) 0.0096(7)
Pd1 0.01142(10) 0.01379(11) 0.01407(10) 0.00311(6) 0.00283(7) -0.00113(6)
P1 0.0115(3) 0.0117(3) 0.0112(3) 0.0004(2) 0.0031(2) -0.0006(2)

loop_
_atom_type_symbol
_atom_type_description
_atom_type_scat_dispersion_real
_atom_type_scat_dispersion_imag
_atom_type_scat_source
C C 0.0033 0.0016 'International Tables Vol C Tables 4.2.6.8 and 6.1.1.4'
H H 0.0000 0.0000 'International Tables Vol C Tables 4.2.6.8 and 6.1.1.4'
N N 0.0061 0.0033 'International Tables Vol C Tables 4.2.6.8 and 6.1.1.4'
O O 0.0106 0.0060 'International Tables Vol C Tables 4.2.6.8 and 6.1.1.4'
F F 0.0171 0.0103 'International Tables Vol C Tables 4.2.6.8 and 6.1.1.4'
Pd Pd -0.9988 1.0072 'International Tables Vol C Tables 4.2.6.8 and 6.1.1.4'
P P 0.1023 0.0942 'International Tables Vol C Tables 4.2.6.8 and 6.1.1.4'

loop_
_geom_angle_atom_site_label_1
_geom_angle_atom_site_label_2
_geom_angle_atom_site_label_3
_geom_angle
_geom_angle_site_symmetry_1
_geom_angle_site_symmetry_3
_geom_angle_publ_flag
C2 C1 C6 116.6(2) . . ?
C2 C1 Pd1 131.01(19) . . ?
C6 C1 Pd1 112.38(19) . . ?
C1 C2 C3 121.9(2) . . ?
C1 C2 H2 119.1 . . ?
C3 C2 H2 119.1 . . ?
C4 C3 C2 120.5(3) . . ?
C4 C3 H3 119.8 . . ?
C2 C3 H3 119.8 . . ?
C3 C4 C5 119.1(2) . . ?
C3 C4 H4 120.5 . . ?
C5 C4 H4 120.5 . . ?
C4 C5 C6 120.6(3) . . ?
C4 C5 H5 119.7 . . ?
C6 C5 H5 119.7 . . ?
C5 C6 C1 121.2(2) . . ?
C5 C6 C7 120.5(2) . . ?
C1 C6 C7 118.2(2) . . ?
N1 C7 C6 109.6(2) . . ?
N1 C7 H7A 109.7 . . ?
C6 C7 H7A 109.7 . . ?
N1 C7 H7B 109.7 . . ?
C6 C7 H7B 109.7 . . ?
H7A C7 H7B 108.2 . . ?
N1 C8 H8A 109.5 . . ?
N1 C8 H8B 109.5 . . ?
H8A C8 H8B 109.5 . . ?
N1 C8 H8C 109.5 . . ?
H8A C8 H8C 109.5 . . ?
H8B C8 H8C 109.5 . . ?
N1 C9 H9A 109.5 . . ?
N1 C9 H9B 109.5 . . ?
H9A C9 H9B 109.5 . . ?
N1 C9 H9C 109.5 . . ?
H9A C9 H9C 109.5 . . ?
H9B C9 H9C 109.5 . . ?
O2 C10 O1 131.0(2) . . ?
O2 C10 C11 117.7(2) . . ?
O1 C10 C11 111.3(2) . . ?
F3 C11 F2 106.7(2) . . ?
F3 C11 F1 106.4(2) . . ?
F2 C11 F1 106.9(2) . . ?
F3 C11 C10 112.9(2) . . ?
F2 C11 C10 111.1(2) . . ?
F1 C11 C10 112.3(2) . . ?
C17 C12 C13 118.8(2) . . ?
C17 C12 P1 123.24(18) . . ?
C13 C12 P1 117.78(17) . . ?
C14 C13 C12 120.6(2) . . ?
C14 C13 H13 119.7 . . ?
C12 C13 H13 119.7 . . ?
C15 C14 C13 120.1(2) . . ?
C15 C14 H14 120.0 . . ?
C13 C14 H14 120.0 . . ?
C14 C15 C16 120.0(2) . . ?
C14 C15 H15 120.0 . . ?
C16 C15 H15 120.0 . . ?
C15 C16 C17 120.0(2) . . ?
C15 C16 H16 120.0 . . ?
C17 C16 H16 120.0 . . ?
C12 C17 C16 120.5(2) . . ?
C12 C17 H17 119.7 . . ?
C16 C17 H17 119.7 . . ?
C19 C18 C23 110.35(19) . . ?
C19 C18 P1 111.49(16) . . ?
C23 C18 P1 111.42(16) . . ?
C19 C18 H18 107.8 . . ?
C23 C18 H18 107.8 . . ?
P1 C18 H18 107.8 . . ?
C20 C19 C18 110.8(2) . . ?
C20 C19 H19A 109.5 . . ?
C18 C19 H19A 109.5 . . ?
C20 C19 H19B 109.5 . . ?
C18 C19 H19B 109.5 . . ?
H19A C19 H19B 108.1 . . ?
C21 C20 C19 111.7(2) . . ?
C21 C20 H20A 109.3 . . ?
C19 C20 H20A 109.3 . . ?
C21 C20 H20B 109.3 . . ?
C19 C20 H20B 109.3 . . ?
H20A C20 H20B 107.9 . . ?
C22 C21 C20 111.0(2) . . ?
C22 C21 H21A 109.4 . . ?
C20 C21 H21A 109.4 . . ?
C22 C21 H21B 109.4 . . ?
C20 C21 H21B 109.4 . . ?
H21A C21 H21B 108.0 . . ?
C21 C22 C23 111.1(2) . . ?
C21 C22 H22A 109.4 . . ?
C23 C22 H22A 109.4 . . ?
C21 C22 H22B 109.4 . . ?
C23 C22 H22B 109.4 . . ?
H22A C22 H22B 108.0 . . ?
C22 C23 C18 110.7(2) . . ?
C22 C23 H23A 109.5 . . ?
C18 C23 H23A 109.5 . . ?
C22 C23 H23B 109.5 . . ?
C18 C23 H23B 109.5 . . ?
H23A C23 H23B 108.1 . . ?
C25 C24 C29 110.75(18) . . ?
C25 C24 P1 113.71(15) . . ?
C29 C24 P1 112.42(15) . . ?
C25 C24 H24 106.5 . . ?
C29 C24 H24 106.5 . . ?
P1 C24 H24 106.5 . . ?
C24 C25 C26 110.93(19) . . ?
C24 C25 H25A 109.5 . . ?
C26 C25 H25A 109.5 . . ?
C24 C25 H25B 109.5 . . ?
C26 C25 H25B 109.5 . . ?
H25A C25 H25B 108.0 . . ?
C27 C26 C25 111.6(2) . . ?
C27 C26 H26A 109.3 . . ?
C25 C26 H26A 109.3 . . ?
C27 C26 H26B 109.3 . . ?
C25 C26 H26B 109.3 . . ?
H26A C26 H26B 108.0 . . ?
C26 C27 C28 111.3(2) . . ?
C26 C27 H27A 109.4 . . ?
C28 C27 H27A 109.4 . . ?
C26 C27 H27B 109.4 . . ?
C28 C27 H27B 109.4 . . ?
H27A C27 H27B 108.0 . . ?
C27 C28 C29 111.2(2) . . ?
C27 C28 H28A 109.4 . . ?
C29 C28 H28A 109.4 . . ?
C27 C28 H28B 109.4 . . ?
C29 C28 H28B 109.4 . . ?
H28A C28 H28B 108.0 . . ?
C28 C29 C24 110.22(19) . . ?
C28 C29 H29A 109.6 . . ?
C24 C29 H29A 109.6 . . ?
C28 C29 H29B 109.6 . . ?
C24 C29 H29B 109.6 . . ?
H29A C29 H29B 108.1 . . ?
C8 N1 C9 109.4(2) . . ?
C8 N1 C7 110.4(2) . . ?
C9 N1 C7 108.5(2) . . ?
C8 N1 Pd1 117.40(16) . . ?
C9 N1 Pd1 104.38(15) . . ?
C7 N1 Pd1 106.43(15) . . ?
C10 O1 Pd1 120.14(15) . . ?
C1 Pd1 O1 173.67(8) . . ?
C1 Pd1 N1 82.77(9) . . ?
O1 Pd1 N1 91.27(7) . . ?
C1 Pd1 P1 98.56(8) . . ?
O1 Pd1 P1 87.66(5) . . ?
N1 Pd1 P1 170.98(6) . . ?
C12 P1 C18 106.03(10) . . ?
C12 P1 C24 101.33(10) . . ?
C18 P1 C24 104.28(10) . . ?
C12 P1 Pd1 118.64(8) . . ?
C18 P1 Pd1 115.76(8) . . ?
C24 P1 Pd1 108.96(7) . . ?

loop_
_geom_bond_atom_site_label_1
_geom_bond_atom_site_label_2
_geom_bond_distance
_geom_bond_site_symmetry_2
_geom_bond_publ_flag
C1 C2 1.375(4) . ?
C1 C6 1.395(4) . ?
C1 Pd1 1.994(2) . ?
C2 C3 1.385(3) . ?
C2 H2 0.9500 . ?
C3 C4 1.365(4) . ?
C3 H3 0.9500 . ?
C4 C5 1.365(4) . ?
C4 H4 0.9500 . ?
C5 C6 1.385(4) . ?
C5 H5 0.9500 . ?
C6 C7 1.484(4) . ?
C7 N1 1.478(3) . ?
C7 H7A 0.9900 . ?
C7 H7B 0.9900 . ?
C8 N1 1.451(3) . ?
C8 H8A 0.9800 . ?
C8 H8B 0.9800 . ?
C8 H8C 0.9800 . ?
C9 N1 1.471(3) . ?
C9 H9A 0.9800 . ?
C9 H9B 0.9800 . ?
C9 H9C 0.9800 . ?
C10 O2 1.204(3) . ?
C10 O1 1.257(3) . ?
C10 C11 1.533(3) . ?
C11 F3 1.319(3) . ?
C11 F2 1.320(3) . ?
C11 F1 1.327(3) . ?
C12 C17 1.380(3) . ?
C12 C13 1.384(3) . ?
C12 P1 1.806(2) . ?
C13 C14 1.377(3) . ?
C13 H13 0.9500 . ?
C14 C15 1.371(4) . ?
C14 H14 0.9500 . ?
C15 C16 1.374(4) . ?
C15 H15 0.9500 . ?
C16 C17 1.380(3) . ?
C16 H16 0.9500 . ?
C17 H17 0.9500 . ?
C18 C19 1.522(3) . ?
C18 C23 1.522(3) . ?
C18 P1 1.821(2) . ?
C18 H18 1.0000 . ?
C19 C20 1.517(4) . ?
C19 H19A 0.9900 . ?
C19 H19B 0.9900 . ?
C20 C21 1.512(4) . ?
C20 H20A 0.9900 . ?
C20 H20B 0.9900 . ?
C21 C22 1.508(4) . ?
C21 H21A 0.9900 . ?
C21 H21B 0.9900 . ?
C22 C23 1.515(3) . ?
C22 H22A 0.9900 . ?
C22 H22B 0.9900 . ?
C23 H23A 0.9900 . ?
C23 H23B 0.9900 . ?
C24 C25 1.514(3) . ?
C24 C29 1.516(3) . ?
C24 P1 1.832(2) . ?
C24 H24 1.0000 . ?
C25 C26 1.514(3) . ?
C25 H25A 0.9900 . ?
C25 H25B 0.9900 . ?
C26 C27 1.507(3) . ?
C26 H26A 0.9900 . ?
C26 H26B 0.9900 . ?
C27 C28 1.513(3) . ?
C27 H27A 0.9900 . ?
C27 H27B 0.9900 . ?
C28 C29 1.515(3) . ?
C28 H28A 0.9900 . ?
C28 H28B 0.9900 . ?
C29 H29A 0.9900 . ?
C29 H29B 0.9900 . ?
N1 Pd1 2.124(2) . ?
O1 Pd1 2.1202(16) . ?
Pd1 P1 2.2494(6) . ?
